data_7205441
loop_
_publ_author_name
'Peterson, Matthew L.'
'Stanton, Mary K.'
'Kelly, Ron C.'
'Staples, Richard'
'Cheng, Alan'

_publ_section_title
;
 Preparation, solid state characterization, and single crystal
 structure analysis of
 N-(4-(6-(4-(trifluoromethyl)phenyl)pyrimidin-4-yloxy)benzo[d]thiazol-2-yl)acetamide
 crystal forms
;
_journal_issue 4
_journal_name_full CrystEngComm
_journal_page_first 1170
_journal_paper_doi 10.1039/c0ce00544d
_journal_volume 13
_journal_year 2011
_chemical_formula_sum 'C21 H15.5 F3 N4 O3.75 S'
_chemical_formula_weight 472.93
_space_group_IT_number 15
_symmetry_cell_setting monoclinic
_symmetry_Int_Tables_number 15
_symmetry_space_group_name_Hall '-C 2yc'
_symmetry_space_group_name_H-M 'C 1 2/c 1'
_atom_sites_solution_hydrogens geom
_atom_sites_solution_primary direct
_atom_sites_solution_secondary difmap
_audit_creation_method SHELXL-97
_cell_angle_alpha 90.00
_cell_angle_beta 94.5970(10)
_cell_angle_gamma 90.00
_cell_formula_units_Z 16
_cell_length_a 30.9755(4)
_cell_length_b 6.79220(10)
_cell_length_c 41.2428(4)
_cell_measurement_reflns_used 9878
_cell_measurement_temperature 173(2)
_cell_measurement_theta_max 67.55
_cell_measurement_theta_min 2.86
_cell_volume 8649.23(19)
_computing_cell_refinement 'APEX2 (BRUKER, V2.1-0, 2006)'
_computing_data_collection 'COSMO (BRUKER, V5.007, 2006)'
_computing_data_reduction 'SAINT (BRUKER, V7.34A, 2006)'
_computing_molecular_graphics 'SHELXTL (BRUKER, 2000, V6.14)'
_computing_publication_material 'XCIF (Sheldrick and BRUKER, v6.12, 2001,)'
_computing_structure_refinement 'BRUKER, SHELXL-01, V6.14)'
_computing_structure_solution 'BRUKER, SHELXS-90, V6.14)'
_diffrn_ambient_temperature 173(2)
_diffrn_detector_area_resol_mean 836.6
_diffrn_measured_fraction_theta_full 0.965
_diffrn_measured_fraction_theta_max 0.965
_diffrn_measurement_device_type 'CCD area detector'
_diffrn_measurement_method 'phi and omega scans'
_diffrn_radiation_monochromator graphite
_diffrn_radiation_probe x-ray
_diffrn_radiation_type CuK\a
_diffrn_radiation_wavelength 1.54178
_diffrn_reflns_av_R_equivalents 0.0700
_diffrn_reflns_av_sigmaI/netI 0.0429
_diffrn_reflns_limit_h_max 35
_diffrn_reflns_limit_h_min -36
_diffrn_reflns_limit_k_max 6
_diffrn_reflns_limit_k_min -7
_diffrn_reflns_limit_l_max 49
_diffrn_reflns_limit_l_min -47
_diffrn_reflns_number 43333
_diffrn_reflns_theta_full 68.00
_diffrn_reflns_theta_max 68.00
_diffrn_reflns_theta_min 2.15
_diffrn_source 'fine-focus sealed tube'
_exptl_absorpt_coefficient_mu 1.886
_exptl_absorpt_correction_T_max 0.7549
_exptl_absorpt_correction_T_min 0.6479
_exptl_absorpt_correction_type multi-scan
_exptl_absorpt_process_details SADABS
_exptl_crystal_colour colourless
_exptl_crystal_density_diffrn 1.453
_exptl_crystal_density_method 'not measured'
_exptl_crystal_description chunk
_exptl_crystal_F_000 3880
_exptl_crystal_size_max 0.25
_exptl_crystal_size_mid 0.21
_exptl_crystal_size_min 0.16
_refine_diff_density_max 1.156
_refine_diff_density_min -0.635
_refine_diff_density_rms 0.078
_refine_ls_extinction_method none
_refine_ls_goodness_of_fit_ref 1.087
_refine_ls_hydrogen_treatment ref
_refine_ls_matrix_type full
_refine_ls_number_parameters 623
_refine_ls_number_reflns 7597
_refine_ls_number_restraints 8
_refine_ls_restrained_S_all 1.093
_refine_ls_R_factor_all 0.0861
_refine_ls_R_factor_gt 0.0698
_refine_ls_shift/su_max 0.005
_refine_ls_shift/su_mean 0.000
_refine_ls_structure_factor_coef Fsqd
_refine_ls_weighting_details 'calc w=1/[\s^2^(Fo^2^)+(0.0837P)^2^+35.5912P] where P=(Fo^2^+2Fc^2^)/3'
_refine_ls_weighting_scheme calc
_refine_ls_wR_factor_gt 0.1821
_refine_ls_wR_factor_ref 0.1923
_reflns_number_gt 6018
_reflns_number_total 7597
_reflns_threshold_expression >2sigma(I)
_cod_data_source_file C0CE00544D.TXT
_cod_data_source_block GYA_H2O
_cod_depositor_comments
;
The following automatic conversions were performed:
'_exptl_absorpt_correction_type' value 'Multi-scan' changed to
'multi-scan' according to
'/home/saulius/struct/CIF-dictionaries/cif_core.dic' dictionary named
'cif_core.dic' version 2.4.1 from 2010-06-29.

Automatic conversion script
Id: cif_fix_enum 1555 2011-01-17 13:19:09Z saulius 
;
_cod_original_sg_symbol_H-M 'C 2/c'
_cod_original_formula_sum 'C21 H15.50 F3 N4 O3.75 S'
_cod_database_code 7205441

loop_
_symmetry_equiv_pos_as_xyz
'x, y, z'
'-x, y, -z+1/2'
'x+1/2, y+1/2, z'
'-x+1/2, y+1/2, -z+1/2'
'-x, -y, -z'
'x, -y, z-1/2'
'-x+1/2, -y+1/2, -z'
'x+1/2, -y+1/2, z-1/2'

loop_
_atom_site_label
_atom_site_type_symbol
_atom_site_fract_x
_atom_site_fract_y
_atom_site_fract_z
_atom_site_U_iso_or_equiv
_atom_site_adp_type
_atom_site_occupancy
_atom_site_symmetry_multiplicity
_atom_site_calc_flag
_atom_site_refinement_flags
_atom_site_disorder_assembly
_atom_site_disorder_group
S1A S 0.70087(3) 1.15905(14) 0.16191(2) 0.0286(2) Uani 1 1 d . . .
F1A F 1.00700(8) 0.7751(5) -0.00546(7) 0.0606(8) Uani 1 1 d . . .
F2A F 0.97788(10) 0.6002(5) -0.04377(8) 0.0731(10) Uani 1 1 d . . .
F3A F 0.97954(10) 0.9162(6) -0.04851(8) 0.0757(10) Uani 1 1 d . . .
O1A O 0.76543(10) 1.1409(5) 0.21121(7) 0.0445(7) Uani 1 1 d . . .
O2A O 0.71971(9) 1.1077(4) 0.04368(6) 0.0359(6) Uani 1 1 d . . .
N1A N 0.78962(10) 1.1400(5) 0.16141(8) 0.0343(7) Uani 1 1 d . . .
H1A H 0.8129 1.1407 0.1505 0.041 Uiso 1 1 calc R . .
N2A N 0.74774(10) 1.1294(5) 0.11221(8) 0.0310(7) Uani 1 1 d . . .
N3A N 0.73235(11) 0.7800(5) 0.05704(8) 0.0362(8) Uani 1 1 d . . .
N4A N 0.79566(11) 0.6200(5) 0.04026(8) 0.0392(8) Uani 1 1 d . . .
C1A C 0.74987(12) 1.1417(5) 0.14355(9) 0.0291(8) Uani 1 1 d . . .
C2A C 0.67408(12) 1.1530(5) 0.12316(9) 0.0267(8) Uani 1 1 d . . .
C3A C 0.70462(12) 1.1332(5) 0.10016(9) 0.0291(8) Uani 1 1 d . . .
C4A C 0.68958(12) 1.1158(6) 0.06751(9) 0.0313(8) Uani 1 1 d . . .
C5A C 0.64607(13) 1.1217(6) 0.05828(10) 0.0349(9) Uani 1 1 d . . .
H5A H 0.6362 1.1092 0.0360 0.042 Uiso 1 1 calc R . .
C6A C 0.61613(13) 1.1461(6) 0.08174(10) 0.0348(9) Uani 1 1 d . . .
H6A H 0.5861 1.1522 0.0751 0.042 Uiso 1 1 calc R . .
C7A C 0.62967(12) 1.1613(5) 0.11441(9) 0.0306(8) Uani 1 1 d . . .
H7A H 0.6094 1.1768 0.1303 0.037 Uiso 1 1 calc R . .
C8A C 0.79590(13) 1.1375(6) 0.19437(10) 0.0359(9) Uani 1 1 d . . .
C9A C 0.84237(14) 1.1319(8) 0.20776(11) 0.0480(11) Uani 1 1 d . . .
H9A1 H 0.8438 1.1366 0.2316 0.072 Uiso 1 1 calc R . .
H9A2 H 0.8578 1.2454 0.1996 0.072 Uiso 1 1 calc R . .
H9A3 H 0.8559 1.0101 0.2008 0.072 Uiso 1 1 calc R . .
C10A C 0.75872(14) 0.6269(7) 0.05454(11) 0.0416(10) Uani 1 1 d . . .
H10A H 0.7500 0.5076 0.0642 0.050 Uiso 1 1 calc R . .
C11A C 0.74493(12) 0.9432(6) 0.04311(9) 0.0322(9) Uani 1 1 d . . .
C12A C 0.78273(13) 0.9577(7) 0.02722(9) 0.0353(9) Uani 1 1 d . . .
H12A H 0.7909 1.0767 0.0173 0.042 Uiso 1 1 calc R . .
C13A C 0.80761(13) 0.7903(7) 0.02670(9) 0.0355(9) Uani 1 1 d . . .
C14A C 0.85014(13) 0.7874(6) 0.01192(9) 0.0348(9) Uani 1 1 d . . .
C15A C 0.88170(14) 0.6518(7) 0.02330(10) 0.0411(10) Uani 1 1 d . . .
H15A H 0.8757 0.5604 0.0398 0.049 Uiso 1 1 calc R . .
C16A C 0.92158(15) 0.6500(7) 0.01069(11) 0.0451(11) Uani 1 1 d . . .
H16A H 0.9429 0.5573 0.0185 0.054 Uiso 1 1 calc R . .
C17A C 0.93067(13) 0.7837(7) -0.01344(9) 0.0366(9) Uani 1 1 d . . .
C18A C 0.89993(14) 0.9188(7) -0.02440(10) 0.0414(10) Uani 1 1 d . . .
H18A H 0.9062 1.0112 -0.0406 0.050 Uiso 1 1 calc R . .
C19A C 0.85973(13) 0.9208(7) -0.01187(10) 0.0414(10) Uani 1 1 d . . .
H19A H 0.8386 1.0144 -0.0197 0.050 Uiso 1 1 calc R . .
C20A C 0.97351(15) 0.7717(8) -0.02777(11) 0.0481(11) Uani 1 1 d . . .
S1B S 0.76591(3) 1.15326(14) 0.34352(2) 0.0302(2) Uani 1 1 d . . .
F1B F 0.95691(12) 0.5681(8) 0.09465(8) 0.1005(14) Uani 1 1 d . . .
F2B F 1.00620(18) 0.7774(8) 0.10296(10) 0.1227(19) Uani 1 1 d . . .
F3B F 1.01854(16) 0.4948(9) 0.11635(10) 0.138(2) Uani 1 1 d . . .
O1B O 0.68889(10) 1.1375(5) 0.30651(7) 0.0491(8) Uani 1 1 d . . .
O2B O 0.91230(8) 1.1188(4) 0.30323(6) 0.0322(6) Uani 1 1 d . . .
N1B N 0.74763(10) 1.1272(5) 0.27734(8) 0.0332(7) Uani 1 1 d . . .
H1B H 0.7565 1.1216 0.2576 0.040 Uiso 1 1 calc R . .
N2B N 0.81957(10) 1.1211(4) 0.29786(7) 0.0286(7) Uani 1 1 d . . .
N3B N 0.91464(10) 0.7783(5) 0.30824(8) 0.0300(7) Uani 1 1 d . . .
N4B N 0.93698(10) 0.5852(5) 0.26428(8) 0.0330(7) Uani 1 1 d . . .
C1B C 0.77880(12) 1.1317(5) 0.30302(9) 0.0290(8) Uani 1 1 d . . .
C2B C 0.82133(12) 1.1521(5) 0.35518(9) 0.0292(8) Uani 1 1 d . . .
C3B C 0.84425(12) 1.1324(5) 0.32727(9) 0.0277(8) Uani 1 1 d . . .
C4B C 0.88927(12) 1.1282(5) 0.33124(9) 0.0296(8) Uani 1 1 d . . .
C5B C 0.91073(13) 1.1479(6) 0.36139(10) 0.0342(9) Uani 1 1 d . . .
H5B H 0.9415 1.1479 0.3638 0.041 Uiso 1 1 calc R . .
C6B C 0.88677(14) 1.1682(6) 0.38871(10) 0.0357(9) Uani 1 1 d . . .
H6B H 0.9017 1.1814 0.4096 0.043 Uiso 1 1 calc R . .
C7B C 0.84220(14) 1.1696(6) 0.38595(9) 0.0332(9) Uani 1 1 d . . .
H7B H 0.8263 1.1822 0.4046 0.040 Uiso 1 1 calc R . .
C8B C 0.70401(13) 1.1306(6) 0.28008(10) 0.0387(10) Uani 1 1 d . . .
C9B C 0.67699(14) 1.1246(8) 0.24842(11) 0.0480(11) Uani 1 1 d . . .
H9B1 H 0.6470 1.0932 0.2524 0.072 Uiso 1 1 calc R . .
H9B2 H 0.6883 1.0235 0.2344 0.072 Uiso 1 1 calc R . .
H9B3 H 0.6780 1.2532 0.2377 0.072 Uiso 1 1 calc R . .
C10B C 0.92463(13) 0.6109(6) 0.29411(9) 0.0331(9) Uani 1 1 d . . .
H10B H 0.9227 0.4952 0.3069 0.040 Uiso 1 1 calc R . .
C11B C 0.91861(11) 0.9373(5) 0.29028(9) 0.0258(8) Uani 1 1 d . . .
C12B C 0.93036(11) 0.9328(6) 0.25857(9) 0.0287(8) Uani 1 1 d . . .
H12B H 0.9324 1.0498 0.2462 0.034 Uiso 1 1 calc R . .
C13B C 0.93897(11) 0.7505(6) 0.24587(9) 0.0285(8) Uani 1 1 d . . .
C14B C 0.95014(12) 0.7236(6) 0.21204(9) 0.0321(9) Uani 1 1 d . . .
C15B C 0.94152(14) 0.5447(7) 0.19614(11) 0.0417(10) Uani 1 1 d . . .
H15B H 0.9278 0.4418 0.2070 0.050 Uiso 1 1 calc R . .
C16B C 0.95276(15) 0.5157(8) 0.16471(11) 0.0478(11) Uani 1 1 d . . .
H16B H 0.9466 0.3939 0.1540 0.057 Uiso 1 1 calc R . .
C17B C 0.97321(14) 0.6669(8) 0.14892(10) 0.0443(11) Uani 1 1 d . . .
C18B C 0.98093(14) 0.8448(8) 0.16402(11) 0.0468(11) Uani 1 1 d . . .
H18B H 0.9942 0.9480 0.1529 0.056 Uiso 1 1 calc R . .
C19B C 0.96955(13) 0.8746(7) 0.19534(10) 0.0378(9) Uani 1 1 d . . .
H19B H 0.9749 0.9984 0.2056 0.045 Uiso 1 1 calc R . .
C20B C 0.98799(17) 0.6265(10) 0.11590(12) 0.0618(15) Uani 1 1 d . . .
O4S O 0.0000 0.2718(6) 0.2500 0.0442(11) Uani 1 2 d S . .
O1S O 0.8696(4) 1.1071(17) 0.1296(2) 0.077(2) Uani 0.656(6) 1 d PD A 1
O2S O 0.9082(4) 1.1122(15) 0.0772(3) 0.155(5) Uani 0.656(6) 1 d PD A 1
H2S H 0.9313 1.0473 0.0777 0.232 Uiso 0.656(6) 1 calc PR A 1
O3S O 0.8456(4) 0.7433(16) 0.1238(6) 0.097(4) Uani 0.656(6) 1 d PD A 1
H3S H 0.8599 0.7539 0.1419 0.146 Uiso 0.656(6) 1 calc PR A 1
C1S C 0.8799(2) 1.0358(12) 0.10422(18) 0.0548(19) Uani 0.656(6) 1 d PD A 1
C2S C 0.86760(19) 0.8462(9) 0.09943(15) 0.0272(13) Uani 0.656(6) 1 d PD A 1
H2S1 H 0.8939 0.7697 0.0957 0.033 Uiso 0.656(6) 1 calc PR A 1
H2S2 H 0.8486 0.8413 0.0790 0.033 Uiso 0.656(6) 1 calc PR A 1
O1D O 0.8946(4) 0.888(2) 0.0939(3) 0.077(2) Uani 0.344(6) 1 d PD A 2
O2D O 0.8703(11) 1.106(4) 0.1270(9) 0.155(5) Uani 0.344(6) 1 d PD A 2
H2D H 0.8596 1.1063 0.1451 0.232 Uiso 0.344(6) 1 calc PR A 2
O3D O 0.8439(2) 0.5394(10) 0.11867(18) 0.030(2) Uani 0.344(6) 1 d PD A 2
H3D H 0.8269 0.4798 0.1302 0.044 Uiso 0.344(6) 1 calc PR A 2
C1D C 0.8705(5) 0.902(3) 0.1139(4) 0.0548(19) Uani 0.344(6) 1 d PD A 2
C2D C 0.8357(14) 0.751(3) 0.120(2) 0.097(4) Uani 0.344(6) 1 d PD A 2
H2D1 H 0.8262 0.7791 0.1420 0.117 Uiso 0.344(6) 1 calc PR A 2
H2D2 H 0.8107 0.7790 0.1043 0.117 Uiso 0.344(6) 1 calc PR A 2
H4S H 0.0184(16) 0.360(8) 0.2428(13) 0.056(15) Uiso 1 1 d . . .

loop_
_atom_site_aniso_label
_atom_site_aniso_U_11
_atom_site_aniso_U_22
_atom_site_aniso_U_33
_atom_site_aniso_U_23
_atom_site_aniso_U_13
_atom_site_aniso_U_12
S1A 0.0331(5) 0.0259(5) 0.0280(5) -0.0029(3) 0.0099(4) 0.0001(4)
F1A 0.0327(14) 0.089(2) 0.0600(18) -0.0088(15) 0.0011(12) 0.0034(13)
F2A 0.0537(18) 0.094(2) 0.076(2) -0.0391(18) 0.0285(15) 0.0001(16)
F3A 0.0489(17) 0.105(3) 0.077(2) 0.0338(19) 0.0320(15) 0.0096(16)
O1A 0.0420(17) 0.063(2) 0.0297(15) -0.0011(13) 0.0082(13) 0.0012(14)
O2A 0.0370(15) 0.0420(17) 0.0303(14) 0.0032(11) 0.0123(11) 0.0052(12)
N1A 0.0295(17) 0.041(2) 0.0330(17) -0.0041(14) 0.0077(13) -0.0030(14)
N2A 0.0306(17) 0.0330(19) 0.0306(17) -0.0023(13) 0.0095(13) -0.0012(13)
N3A 0.0357(18) 0.043(2) 0.0308(17) -0.0037(14) 0.0104(14) -0.0053(15)
N4A 0.0397(19) 0.044(2) 0.0356(18) -0.0016(15) 0.0124(15) -0.0011(15)
C1A 0.033(2) 0.023(2) 0.032(2) -0.0024(15) 0.0076(15) -0.0019(15)
C2A 0.034(2) 0.0193(19) 0.0279(18) -0.0003(14) 0.0086(15) 0.0024(14)
C3A 0.032(2) 0.024(2) 0.0330(19) 0.0011(15) 0.0087(15) -0.0002(15)
C4A 0.036(2) 0.030(2) 0.0290(19) -0.0025(15) 0.0125(16) -0.0001(16)
C5A 0.037(2) 0.035(2) 0.033(2) 0.0019(16) 0.0044(16) -0.0007(17)
C6A 0.030(2) 0.032(2) 0.043(2) -0.0013(17) 0.0048(16) 0.0009(16)
C7A 0.033(2) 0.023(2) 0.038(2) -0.0028(15) 0.0126(16) 0.0011(15)
C8A 0.040(2) 0.033(2) 0.035(2) -0.0027(16) 0.0023(17) 0.0018(17)
C9A 0.041(2) 0.060(3) 0.042(2) -0.005(2) -0.0003(19) 0.003(2)
C10A 0.046(2) 0.039(3) 0.041(2) -0.0025(18) 0.0139(19) -0.0048(19)
C11A 0.031(2) 0.045(3) 0.0200(17) -0.0040(16) 0.0036(14) -0.0001(17)
C12A 0.034(2) 0.045(3) 0.0278(19) 0.0036(17) 0.0077(16) -0.0009(17)
C13A 0.032(2) 0.052(3) 0.0236(18) 0.0004(17) 0.0049(15) -0.0001(17)
C14A 0.031(2) 0.050(3) 0.0250(18) -0.0013(17) 0.0067(15) 0.0024(17)
C15A 0.042(2) 0.048(3) 0.035(2) 0.0060(18) 0.0109(18) 0.0069(19)
C16A 0.043(2) 0.056(3) 0.038(2) 0.002(2) 0.0078(18) 0.014(2)
C17A 0.033(2) 0.048(3) 0.030(2) -0.0063(17) 0.0062(16) 0.0023(17)
C18A 0.040(2) 0.056(3) 0.030(2) 0.0065(19) 0.0123(17) 0.0022(19)
C19A 0.035(2) 0.056(3) 0.033(2) 0.0092(19) 0.0083(17) 0.0097(19)
C20A 0.038(2) 0.065(3) 0.042(2) -0.005(2) 0.0105(19) 0.004(2)
S1B 0.0353(5) 0.0281(5) 0.0289(5) -0.0001(4) 0.0131(4) 0.0032(4)
F1B 0.076(2) 0.185(4) 0.0416(17) -0.040(2) 0.0125(16) -0.026(3)
F2B 0.173(5) 0.139(4) 0.067(2) -0.025(2) 0.073(3) -0.058(3)
F3B 0.137(4) 0.214(6) 0.069(3) -0.001(3) 0.044(3) 0.105(4)
O1B 0.0390(17) 0.070(2) 0.0397(17) 0.0025(15) 0.0143(13) 0.0056(15)
O2B 0.0357(14) 0.0270(15) 0.0359(14) -0.0014(11) 0.0142(11) -0.0010(11)
N1B 0.0348(18) 0.038(2) 0.0275(16) 0.0021(13) 0.0077(13) 0.0022(14)
N2B 0.0354(17) 0.0242(17) 0.0273(16) 0.0013(12) 0.0093(13) 0.0006(12)
N3B 0.0336(17) 0.0268(18) 0.0304(16) 0.0023(13) 0.0061(13) 0.0016(13)
N4B 0.0337(17) 0.0286(19) 0.0371(18) -0.0019(14) 0.0064(14) 0.0001(13)
C1B 0.037(2) 0.024(2) 0.0274(18) 0.0009(14) 0.0120(15) 0.0016(15)
C2B 0.038(2) 0.018(2) 0.033(2) 0.0000(14) 0.0120(16) 0.0006(15)
C3B 0.037(2) 0.019(2) 0.0279(18) -0.0003(14) 0.0091(15) -0.0016(14)
C4B 0.038(2) 0.022(2) 0.0307(19) -0.0015(15) 0.0105(16) -0.0017(15)
C5B 0.037(2) 0.025(2) 0.040(2) -0.0029(16) 0.0034(17) 0.0008(16)
C6B 0.049(2) 0.029(2) 0.029(2) -0.0037(16) 0.0010(17) 0.0018(17)
C7B 0.050(2) 0.023(2) 0.0277(19) -0.0040(15) 0.0109(17) 0.0018(16)
C8B 0.036(2) 0.042(3) 0.038(2) 0.0038(18) 0.0088(17) 0.0064(18)
C9B 0.034(2) 0.068(3) 0.042(2) 0.002(2) 0.0051(18) 0.005(2)
C10B 0.039(2) 0.027(2) 0.034(2) 0.0042(16) 0.0088(16) 0.0015(16)
C11B 0.0212(17) 0.026(2) 0.0304(18) -0.0023(15) 0.0038(14) -0.0011(14)
C12B 0.0233(18) 0.029(2) 0.034(2) 0.0047(15) 0.0042(14) -0.0011(14)
C13B 0.0215(17) 0.031(2) 0.0327(19) -0.0006(16) 0.0022(14) -0.0020(14)
C14B 0.0223(18) 0.043(2) 0.032(2) -0.0016(17) 0.0034(15) 0.0012(15)
C15B 0.042(2) 0.043(3) 0.041(2) -0.0041(19) 0.0082(18) -0.0038(19)
C16B 0.050(3) 0.054(3) 0.039(2) -0.016(2) 0.004(2) 0.002(2)
C17B 0.032(2) 0.069(3) 0.032(2) -0.007(2) 0.0049(17) 0.002(2)
C18B 0.034(2) 0.070(3) 0.037(2) 0.004(2) 0.0088(18) -0.008(2)
C19B 0.032(2) 0.046(3) 0.036(2) -0.0038(18) 0.0063(16) -0.0047(17)
C20B 0.045(3) 0.105(5) 0.036(3) -0.009(3) 0.012(2) 0.001(3)
O4S 0.042(2) 0.027(2) 0.066(3) 0.000 0.020(2) 0.000
O1S 0.062(4) 0.119(5) 0.053(3) -0.035(3) 0.011(3) 0.016(3)
O2S 0.165(9) 0.140(8) 0.177(9) -0.089(7) 0.122(8) -0.100(7)
O3S 0.091(8) 0.135(6) 0.069(7) 0.020(4) 0.026(8) -0.019(4)
C1S 0.045(4) 0.073(6) 0.048(4) -0.006(4) 0.018(3) -0.015(4)
C2S 0.028(3) 0.031(3) 0.026(3) -0.008(2) 0.017(2) -0.006(2)
O1D 0.062(4) 0.119(5) 0.053(3) -0.035(3) 0.011(3) 0.016(3)
O2D 0.165(9) 0.140(8) 0.177(9) -0.089(7) 0.122(8) -0.100(7)
O3D 0.041(4) 0.012(4) 0.039(4) 0.004(3) 0.019(3) 0.000(3)
C1D 0.045(4) 0.073(6) 0.048(4) -0.006(4) 0.018(3) -0.015(4)
C2D 0.091(8) 0.135(6) 0.069(7) 0.020(4) 0.026(8) -0.019(4)

loop_
_atom_type_symbol
_atom_type_description
_atom_type_scat_dispersion_real
_atom_type_scat_dispersion_imag
_atom_type_scat_source
C C 0.0181 0.0091 'International Tables Vol C Tables 4.2.6.8 and 6.1.1.4'
H H 0.0000 0.0000 'International Tables Vol C Tables 4.2.6.8 and 6.1.1.4'
N N 0.0311 0.0180 'International Tables Vol C Tables 4.2.6.8 and 6.1.1.4'
O O 0.0492 0.0322 'International Tables Vol C Tables 4.2.6.8 and 6.1.1.4'
F F 0.0727 0.0534 'International Tables Vol C Tables 4.2.6.8 and 6.1.1.4'
S S 0.3331 0.5567 'International Tables Vol C Tables 4.2.6.8 and 6.1.1.4'

loop_
_geom_angle_atom_site_label_1
_geom_angle_atom_site_label_2
_geom_angle_atom_site_label_3
_geom_angle
_geom_angle_site_symmetry_1
_geom_angle_site_symmetry_3
_geom_angle_publ_flag
C2A S1A C1A 88.13(17) . . ?
C11A O2A C4A 117.1(3) . . ?
C8A N1A C1A 125.7(3) . . ?
C8A N1A H1A 117.2 . . ?
C1A N1A H1A 117.2 . . ?
C1A N2A C3A 109.1(3) . . ?
C11A N3A C10A 114.7(3) . . ?
C10A N4A C13A 115.3(4) . . ?
N2A C1A N1A 120.3(3) . . ?
N2A C1A S1A 117.4(3) . . ?
N1A C1A S1A 122.3(3) . . ?
C7A C2A C3A 122.3(3) . . ?
C7A C2A S1A 128.6(3) . . ?
C3A C2A S1A 109.0(3) . . ?
N2A C3A C4A 125.6(3) . . ?
N2A C3A C2A 116.3(3) . . ?
C4A C3A C2A 118.1(3) . . ?
C5A C4A C3A 120.7(3) . . ?
C5A C4A O2A 119.9(3) . . ?
C3A C4A O2A 119.2(3) . . ?
C4A C5A C6A 120.1(4) . . ?
C4A C5A H5A 120.0 . . ?
C6A C5A H5A 120.0 . . ?
C7A C6A C5A 121.0(4) . . ?
C7A C6A H6A 119.5 . . ?
C5A C6A H6A 119.5 . . ?
C6A C7A C2A 117.7(3) . . ?
C6A C7A H7A 121.1 . . ?
C2A C7A H7A 121.1 . . ?
O1A C8A N1A 121.1(4) . . ?
O1A C8A C9A 123.8(4) . . ?
N1A C8A C9A 115.1(4) . . ?
C8A C9A H9A1 109.5 . . ?
C8A C9A H9A2 109.5 . . ?
H9A1 C9A H9A2 109.5 . . ?
C8A C9A H9A3 109.5 . . ?
H9A1 C9A H9A3 109.5 . . ?
H9A2 C9A H9A3 109.5 . . ?
N4A C10A N3A 128.1(4) . . ?
N4A C10A H10A 116.0 . . ?
N3A C10A H10A 116.0 . . ?
N3A C11A O2A 119.4(3) . . ?
N3A C11A C12A 123.6(4) . . ?
O2A C11A C12A 117.0(4) . . ?
C13A C12A C11A 116.3(4) . . ?
C13A C12A H12A 121.9 . . ?
C11A C12A H12A 121.9 . . ?
N4A C13A C12A 122.0(4) . . ?
N4A C13A C14A 115.9(4) . . ?
C12A C13A C14A 122.0(4) . . ?
C19A C14A C15A 119.0(4) . . ?
C19A C14A C13A 121.7(4) . . ?
C15A C14A C13A 119.2(4) . . ?
C16A C15A C14A 120.2(4) . . ?
C16A C15A H15A 119.9 . . ?
C14A C15A H15A 119.9 . . ?
C15A C16A C17A 120.2(4) . . ?
C15A C16A H16A 119.9 . . ?
C17A C16A H16A 119.9 . . ?
C18A C17A C16A 119.8(4) . . ?
C18A C17A C20A 121.3(4) . . ?
C16A C17A C20A 118.9(4) . . ?
C17A C18A C19A 120.3(4) . . ?
C17A C18A H18A 119.9 . . ?
C19A C18A H18A 119.9 . . ?
C14A C19A C18A 120.5(4) . . ?
C14A C19A H19A 119.7 . . ?
C18A C19A H19A 119.7 . . ?
F3A C20A F1A 106.9(4) . . ?
F3A C20A F2A 107.4(4) . . ?
F1A C20A F2A 104.5(4) . . ?
F3A C20A C17A 112.9(4) . . ?
F1A C20A C17A 113.1(4) . . ?
F2A C20A C17A 111.5(4) . . ?
C2B S1B C1B 88.16(18) . . ?
C11B O2B C4B 117.4(3) . . ?
C8B N1B C1B 125.1(3) . . ?
C8B N1B H1B 117.5 . . ?
C1B N1B H1B 117.5 . . ?
C1B N2B C3B 109.2(3) . . ?
C11B N3B C10B 114.8(3) . . ?
C10B N4B C13B 116.0(3) . . ?
N2B C1B N1B 120.3(3) . . ?
N2B C1B S1B 117.3(3) . . ?
N1B C1B S1B 122.4(3) . . ?
C7B C2B C3B 122.0(4) . . ?
C7B C2B S1B 129.0(3) . . ?
C3B C2B S1B 109.0(3) . . ?
N2B C3B C4B 125.5(3) . . ?
N2B C3B C2B 116.3(3) . . ?
C4B C3B C2B 118.2(3) . . ?
C5B C4B C3B 120.9(3) . . ?
C5B C4B O2B 120.6(3) . . ?
C3B C4B O2B 118.3(3) . . ?
C4B C5B C6B 119.3(4) . . ?
C4B C5B H5B 120.4 . . ?
C6B C5B H5B 120.4 . . ?
C7B C6B C5B 121.7(4) . . ?
C7B C6B H6B 119.2 . . ?
C5B C6B H6B 119.2 . . ?
C6B C7B C2B 117.9(4) . . ?
C6B C7B H7B 121.1 . . ?
C2B C7B H7B 121.1 . . ?
O1B C8B N1B 121.8(4) . . ?
O1B C8B C9B 123.6(4) . . ?
N1B C8B C9B 114.6(4) . . ?
C8B C9B H9B1 109.5 . . ?
C8B C9B H9B2 109.5 . . ?
H9B1 C9B H9B2 109.5 . . ?
C8B C9B H9B3 109.5 . . ?
H9B1 C9B H9B3 109.5 . . ?
H9B2 C9B H9B3 109.5 . . ?
N3B C10B N4B 127.9(4) . . ?
N3B C10B H10B 116.1 . . ?
N4B C10B H10B 116.1 . . ?
N3B C11B O2B 119.8(3) . . ?
N3B C11B C12B 123.7(3) . . ?
O2B C11B C12B 116.5(3) . . ?
C13B C12B C11B 116.8(3) . . ?
C13B C12B H12B 121.6 . . ?
C11B C12B H12B 121.6 . . ?
N4B C13B C12B 120.7(3) . . ?
N4B C13B C14B 116.8(3) . . ?
C12B C13B C14B 122.5(3) . . ?
C15B C14B C19B 118.7(4) . . ?
C15B C14B C13B 120.1(4) . . ?
C19B C14B C13B 121.2(4) . . ?
C16B C15B C14B 120.8(4) . . ?
C16B C15B H15B 119.6 . . ?
C14B C15B H15B 119.6 . . ?
C15B C16B C17B 119.4(4) . . ?
C15B C16B H16B 120.3 . . ?
C17B C16B H16B 120.3 . . ?
C18B C17B C16B 120.4(4) . . ?
C18B C17B C20B 121.3(5) . . ?
C16B C17B C20B 118.3(5) . . ?
C17B C18B C19B 120.4(4) . . ?
C17B C18B H18B 119.8 . . ?
C19B C18B H18B 119.8 . . ?
C18B C19B C14B 120.3(4) . . ?
C18B C19B H19B 119.8 . . ?
C14B C19B H19B 119.8 . . ?
F3B C20B F2B 102.0(5) . . ?
F3B C20B F1B 107.2(6) . . ?
F2B C20B F1B 106.4(5) . . ?
F3B C20B C17B 112.8(5) . . ?
F2B C20B C17B 113.7(5) . . ?
F1B C20B C17B 113.7(4) . . ?
O1S C1S C2S 114.4(9) . . ?
O1S C1S O2S 133.0(9) . . ?
C2S C1S O2S 112.3(6) . . ?
C1S C2S O3S 120.2(9) . . ?
C1S C2S H2S1 107.3 . . ?
O3S C2S H2S1 107.3 . . ?
C1S C2S H2S2 107.3 . . ?
O3S C2S H2S2 107.3 . . ?
H2S1 C2S H2S2 106.9 . . ?
C1D O2D H2D 109.5 . . ?
C2D O3D H3D 109.5 . . ?
O1D C1D O2D 110.7(18) . . ?
O1D C1D C2D 125(3) . . ?
O2D C1D C2D 123(2) . . ?
O3D C2D C1D 122(2) . . ?
O3D C2D H2D1 106.8 . . ?
C1D C2D H2D1 106.8 . . ?
O3D C2D H2D2 106.8 . . ?
C1D C2D H2D2 106.8 . . ?
H2D1 C2D H2D2 106.7 . . ?

loop_
_geom_bond_atom_site_label_1
_geom_bond_atom_site_label_2
_geom_bond_distance
_geom_bond_site_symmetry_2
_geom_bond_publ_flag
S1A C2A 1.741(4) . ?
S1A C1A 1.754(4) . ?
F1A C20A 1.331(5) . ?
F2A C20A 1.351(6) . ?
F3A C20A 1.325(6) . ?
O1A C8A 1.216(5) . ?
O2A C11A 1.365(5) . ?
O2A C4A 1.410(4) . ?
N1A C8A 1.358(5) . ?
N1A C1A 1.383(5) . ?
N1A H1A 0.8800 . ?
N2A C1A 1.292(5) . ?
N2A C3A 1.388(5) . ?
N3A C11A 1.321(5) . ?
N3A C10A 1.332(6) . ?
N4A C10A 1.329(5) . ?
N4A C13A 1.349(5) . ?
C2A C7A 1.395(5) . ?
C2A C3A 1.399(5) . ?
C3A C4A 1.394(5) . ?
C4A C5A 1.371(6) . ?
C5A C6A 1.403(6) . ?
C5A H5A 0.9500 . ?
C6A C7A 1.383(6) . ?
C6A H6A 0.9500 . ?
C7A H7A 0.9500 . ?
C8A C9A 1.501(6) . ?
C9A H9A1 0.9800 . ?
C9A H9A2 0.9800 . ?
C9A H9A3 0.9800 . ?
C10A H10A 0.9500 . ?
C11A C12A 1.391(5) . ?
C12A C13A 1.375(6) . ?
C12A H12A 0.9500 . ?
C13A C14A 1.495(5) . ?
C14A C19A 1.385(6) . ?
C14A C15A 1.397(6) . ?
C15A C16A 1.378(6) . ?
C15A H15A 0.9500 . ?
C16A C17A 1.393(6) . ?
C16A H16A 0.9500 . ?
C17A C18A 1.372(6) . ?
C17A C20A 1.498(6) . ?
C18A C19A 1.386(6) . ?
C18A H18A 0.9500 . ?
C19A H19A 0.9500 . ?
S1B C2B 1.745(4) . ?
S1B C1B 1.754(4) . ?
F1B C20B 1.310(6) . ?
F2B C20B 1.304(7) . ?
F3B C20B 1.301(7) . ?
O1B C8B 1.221(5) . ?
O2B C11B 1.363(4) . ?
O2B C4B 1.407(4) . ?
N1B C8B 1.365(5) . ?
N1B C1B 1.375(5) . ?
N1B H1B 0.8800 . ?
N2B C1B 1.300(5) . ?
N2B C3B 1.383(5) . ?
N3B C11B 1.321(5) . ?
N3B C10B 1.326(5) . ?
N4B C10B 1.329(5) . ?
N4B C13B 1.359(5) . ?
C2B C7B 1.382(6) . ?
C2B C3B 1.406(5) . ?
C3B C4B 1.391(5) . ?
C4B C5B 1.369(6) . ?
C5B C6B 1.405(6) . ?
C5B H5B 0.9500 . ?
C6B C7B 1.376(6) . ?
C6B H6B 0.9500 . ?
C7B H7B 0.9500 . ?
C8B C9B 1.494(6) . ?
C9B H9B1 0.9800 . ?
C9B H9B2 0.9800 . ?
C9B H9B3 0.9800 . ?
C10B H10B 0.9500 . ?
C11B C12B 1.386(5) . ?
C12B C13B 1.379(6) . ?
C12B H12B 0.9500 . ?
C13B C14B 1.475(5) . ?
C14B C15B 1.396(6) . ?
C14B C19B 1.398(6) . ?
C15B C16B 1.383(6) . ?
C15B H15B 0.9500 . ?
C16B C17B 1.395(7) . ?
C16B H16B 0.9500 . ?
C17B C18B 1.372(7) . ?
C17B C20B 1.496(6) . ?
C18B C19B 1.381(6) . ?
C18B H18B 0.9500 . ?
C19B H19B 0.9500 . ?
O4S H4S 0.89(5) . ?
O1S C1S 1.219(11) . ?
O2S C1S 1.562(9) . ?
O2S H2S 0.8400 . ?
O3S C2S 1.442(15) . ?
O3S H3S 0.8400 . ?
C1S C2S 1.353(10) . ?
C2S H2S1 0.9900 . ?
C2S H2S2 0.9900 . ?
O1D C1D 1.164(15) . ?
O2D C1D 1.488(18) . ?
O2D H2D 0.8400 . ?
O3D C2D 1.46(2) . ?
O3D H3D 0.8400 . ?
C1D C2D 1.52(2) . ?
C2D H2D1 0.9900 . ?
C2D H2D2 0.9900 . ?

loop_
_geom_hbond_atom_site_label_D
_geom_hbond_atom_site_label_H
_geom_hbond_atom_site_label_A
_geom_hbond_distance_DH
_geom_hbond_distance_HA
_geom_hbond_distance_DA
_geom_hbond_angle_DHA
_geom_hbond_site_symmetry_A
N1A H1A O1S 0.88 2.03 2.902(11) 171.2 .
N1A H1A O2D 0.88 2.11 2.98(3) 172.6 .
N1B H1B O1A 0.88 1.96 2.827(4) 168.2 .
O2D H2D N1A 0.84 2.33 2.98(3) 134.3 .
O4S H4S N4B 0.89(5) 2.10(5) 2.979(4) 168(5) 2_655

loop_
_geom_torsion_atom_site_label_1
_geom_torsion_atom_site_label_2
_geom_torsion_atom_site_label_3
_geom_torsion_atom_site_label_4
_geom_torsion
_geom_torsion_site_symmetry_1
_geom_torsion_site_symmetry_2
_geom_torsion_site_symmetry_3
_geom_torsion_site_symmetry_4
_geom_torsion_publ_flag
C3A N2A C1A N1A 179.7(3) . . . . ?
C3A N2A C1A S1A 0.0(4) . . . . ?
C8A N1A C1A N2A -174.9(4) . . . . ?
C8A N1A C1A S1A 4.8(5) . . . . ?
C2A S1A C1A N2A -1.0(3) . . . . ?
C2A S1A C1A N1A 179.3(3) . . . . ?
C1A S1A C2A C7A -179.8(4) . . . . ?
C1A S1A C2A C3A 1.5(3) . . . . ?
C1A N2A C3A C4A -177.5(4) . . . . ?
C1A N2A C3A C2A 1.3(5) . . . . ?
C7A C2A C3A N2A 179.3(3) . . . . ?
S1A C2A C3A N2A -2.0(4) . . . . ?
C7A C2A C3A C4A -1.8(5) . . . . ?
S1A C2A C3A C4A 176.9(3) . . . . ?
N2A C3A C4A C5A -180.0(4) . . . . ?
C2A C3A C4A C5A 1.2(6) . . . . ?
N2A C3A C4A O2A -5.0(6) . . . . ?
C2A C3A C4A O2A 176.2(3) . . . . ?
C11A O2A C4A C5A -116.4(4) . . . . ?
C11A O2A C4A C3A 68.6(5) . . . . ?
C3A C4A C5A C6A 0.2(6) . . . . ?
O2A C4A C5A C6A -174.7(4) . . . . ?
C4A C5A C6A C7A -1.1(6) . . . . ?
C5A C6A C7A C2A 0.5(6) . . . . ?
C3A C2A C7A C6A 1.0(5) . . . . ?
S1A C2A C7A C6A -177.5(3) . . . . ?
C1A N1A C8A O1A -1.7(6) . . . . ?
C1A N1A C8A C9A 178.8(4) . . . . ?
C13A N4A C10A N3A 0.0(7) . . . . ?
C11A N3A C10A N4A 0.8(7) . . . . ?
C10A N3A C11A O2A 178.6(3) . . . . ?
C10A N3A C11A C12A -0.5(6) . . . . ?
C4A O2A C11A N3A 20.1(5) . . . . ?
C4A O2A C11A C12A -160.7(3) . . . . ?
N3A C11A C12A C13A -0.4(6) . . . . ?
O2A C11A C12A C13A -179.6(3) . . . . ?
C10A N4A C13A C12A -1.1(6) . . . . ?
C10A N4A C13A C14A 177.2(4) . . . . ?
C11A C12A C13A N4A 1.3(6) . . . . ?
C11A C12A C13A C14A -176.9(4) . . . . ?
N4A C13A C14A C19A 157.3(4) . . . . ?
C12A C13A C14A C19A -24.4(6) . . . . ?
N4A C13A C14A C15A -25.2(6) . . . . ?
C12A C13A C14A C15A 153.0(4) . . . . ?
C19A C14A C15A C16A -0.7(7) . . . . ?
C13A C14A C15A C16A -178.2(4) . . . . ?
C14A C15A C16A C17A 0.1(7) . . . . ?
C15A C16A C17A C18A 0.7(7) . . . . ?
C15A C16A C17A C20A -177.1(4) . . . . ?
C16A C17A C18A C19A -0.9(7) . . . . ?
C20A C17A C18A C19A 176.8(4) . . . . ?
C15A C14A C19A C18A 0.5(7) . . . . ?
C13A C14A C19A C18A 177.9(4) . . . . ?
C17A C18A C19A C14A 0.3(7) . . . . ?
C18A C17A C20A F3A 7.4(6) . . . . ?
C16A C17A C20A F3A -174.9(4) . . . . ?
C18A C17A C20A F1A 129.0(5) . . . . ?
C16A C17A C20A F1A -53.3(6) . . . . ?
C18A C17A C20A F2A -113.7(5) . . . . ?
C16A C17A C20A F2A 64.1(5) . . . . ?
C3B N2B C1B N1B 178.8(3) . . . . ?
C3B N2B C1B S1B -0.7(4) . . . . ?
C8B N1B C1B N2B 177.7(4) . . . . ?
C8B N1B C1B S1B -2.8(5) . . . . ?
C2B S1B C1B N2B 1.0(3) . . . . ?
C2B S1B C1B N1B -178.6(3) . . . . ?
C1B S1B C2B C7B 178.2(4) . . . . ?
C1B S1B C2B C3B -0.9(3) . . . . ?
C1B N2B C3B C4B -179.3(4) . . . . ?
C1B N2B C3B C2B 0.0(4) . . . . ?
C7B C2B C3B N2B -178.4(3) . . . . ?
S1B C2B C3B N2B 0.7(4) . . . . ?
C7B C2B C3B C4B 0.9(5) . . . . ?
S1B C2B C3B C4B -180.0(3) . . . . ?
N2B C3B C4B C5B 177.5(4) . . . . ?
C2B C3B C4B C5B -1.7(5) . . . . ?
N2B C3B C4B O2B 2.4(5) . . . . ?
C2B C3B C4B O2B -176.8(3) . . . . ?
C11B O2B C4B C5B 100.2(4) . . . . ?
C11B O2B C4B C3B -84.7(4) . . . . ?
C3B C4B C5B C6B 1.5(6) . . . . ?
O2B C4B C5B C6B 176.4(3) . . . . ?
C4B C5B C6B C7B -0.3(6) . . . . ?
C5B C6B C7B C2B -0.6(6) . . . . ?
C3B C2B C7B C6B 0.3(6) . . . . ?
S1B C2B C7B C6B -178.7(3) . . . . ?
C1B N1B C8B O1B -0.3(7) . . . . ?
C1B N1B C8B C9B 179.9(4) . . . . ?
C11B N3B C10B N4B -1.7(6) . . . . ?
C13B N4B C10B N3B -1.1(6) . . . . ?
C10B N3B C11B O2B -175.1(3) . . . . ?
C10B N3B C11B C12B 2.8(5) . . . . ?
C4B O2B C11B N3B -19.0(5) . . . . ?
C4B O2B C11B C12B 162.9(3) . . . . ?
N3B C11B C12B C13B -1.2(5) . . . . ?
O2B C11B C12B C13B 176.8(3) . . . . ?
C10B N4B C13B C12B 2.7(5) . . . . ?
C10B N4B C13B C14B -176.5(3) . . . . ?
C11B C12B C13B N4B -1.7(5) . . . . ?
C11B C12B C13B C14B 177.5(3) . . . . ?
N4B C13B C14B C15B 25.4(5) . . . . ?
C12B C13B C14B C15B -153.8(4) . . . . ?
N4B C13B C14B C19B -154.3(4) . . . . ?
C12B C13B C14B C19B 26.4(6) . . . . ?
C19B C14B C15B C16B 1.3(6) . . . . ?
C13B C14B C15B C16B -178.4(4) . . . . ?
C14B C15B C16B C17B 0.5(7) . . . . ?
C15B C16B C17B C18B -2.0(7) . . . . ?
C15B C16B C17B C20B 175.5(4) . . . . ?
C16B C17B C18B C19B 1.7(7) . . . . ?
C20B C17B C18B C19B -175.7(4) . . . . ?
C17B C18B C19B C14B 0.2(7) . . . . ?
C15B C14B C19B C18B -1.7(6) . . . . ?
C13B C14B C19B C18B 178.1(4) . . . . ?
C18B C17B C20B F3B 112.2(6) . . . . ?
C16B C17B C20B F3B -65.2(7) . . . . ?
C18B C17B C20B F2B -3.4(7) . . . . ?
C16B C17B C20B F2B 179.2(5) . . . . ?
C18B C17B C20B F1B -125.4(6) . . . . ?
C16B C17B C20B F1B 57.1(7) . . . . ?
O1S C1S C2S O3S -2.0(14) . . . . ?
O2S C1S C2S O3S 172.8(10) . . . . ?
O1D C1D C2D O3D 40(8) . . . . ?
O2D C1D C2D O3D -156(5) . . . . ?
